data_4081043
loop_
_publ_author_name
'Doster, Meghan E.'
'Johnson, Samuel A.'

_publ_section_title
;
 Carbon--Hydrogen Bond Stannylation and Alkylation Catalyzed by
 Nitrogen-Donor-Supported Nickel Complexes: Intermediates with Ni--Sn
 Bonds and Catalytic Carbostannylation of Ethylene with Organostannanes
;
_journal_issue 15
_journal_name_full Organometallics
_journal_page_first 4174
_journal_paper_doi 10.1021/om4003889
_journal_volume 32
_journal_year 2013
_chemical_absolute_configuration ad
_chemical_formula_moiety 'C42 H43 F5 N4 Ni Sn, C7 H8'
_chemical_formula_sum 'C49 H51 F5 N4 Ni Sn'
_chemical_formula_weight 968.34
_chemical_name_systematic
;
 ?
;
_space_group_IT_number 7
_symmetry_cell_setting monoclinic
_symmetry_space_group_name_Hall 'P -2yc'
_symmetry_space_group_name_H-M 'P 1 c 1'
_atom_sites_solution_hydrogens geom
_atom_sites_solution_primary direct
_atom_sites_solution_secondary difmap
_audit_creation_date 2013-01-04T13:43:49-00:00
_audit_creation_method 'WinGX routine CIF_UPDATE'
_cell_angle_alpha 90
_cell_angle_beta 90.052(4)
_cell_angle_gamma 90
_cell_formula_units_Z 4
_cell_length_a 16.798(5)
_cell_length_b 10.575(3)
_cell_length_c 25.444(8)
_cell_measurement_reflns_used 4886
_cell_measurement_temperature 150(2)
_cell_measurement_theta_max 28.26
_cell_measurement_theta_min 2.41
_cell_volume 4520(2)
_computing_cell_refinement 'Bruker SAINT'
_computing_data_collection 'Bruker APEX2'
_computing_data_reduction 'Bruker SAINT'
_computing_molecular_graphics 'Bruker SHELXTL'
_computing_publication_material 'Bruker SHELXTL'
_computing_structure_refinement 'SHELXL-97 (Sheldrick, 1997)'
_computing_structure_solution 'SHELXS-97 (Sheldrick, 2008)'
_diffrn_ambient_temperature 150(2)
_diffrn_measured_fraction_theta_full 0.988
_diffrn_measured_fraction_theta_max 0.988
_diffrn_measurement_device_type 'Bruker APEX-II CCD'
_diffrn_measurement_method '\f and \w scans'
_diffrn_radiation_monochromator graphite
_diffrn_radiation_type MoK\a
_diffrn_radiation_wavelength 0.71073
_diffrn_reflns_av_R_equivalents 0.0618
_diffrn_reflns_av_unetI/netI 0.0665
_diffrn_reflns_limit_h_max 21
_diffrn_reflns_limit_h_min -21
_diffrn_reflns_limit_k_max 13
_diffrn_reflns_limit_k_min -13
_diffrn_reflns_limit_l_max 33
_diffrn_reflns_limit_l_min -32
_diffrn_reflns_number 51290
_diffrn_reflns_theta_full 27.5
_diffrn_reflns_theta_max 27.5
_diffrn_reflns_theta_min 0.8
_diffrn_standards_number 0
_exptl_absorpt_coefficient_mu 1.028
_exptl_absorpt_correction_T_max 0.901
_exptl_absorpt_correction_T_min 0.566
_exptl_absorpt_correction_type multi-scan
_exptl_absorpt_process_details 'SADABS, BRUKER 2001'
_exptl_crystal_colour orange
_exptl_crystal_density_diffrn 1.423
_exptl_crystal_density_method 'not measured'
_exptl_crystal_description block
_exptl_crystal_F_000 1984
_exptl_crystal_size_max 0.38
_exptl_crystal_size_mid 0.18
_exptl_crystal_size_min 0.08
_refine_diff_density_max 3.027
_refine_diff_density_min -1.289
_refine_diff_density_rms 0.14
_refine_ls_abs_structure_details 'Flack H D (1983), Acta Cryst. A39, 876-881'
_refine_ls_abs_structure_Flack 0.0003(20)
_refine_ls_extinction_method none
_refine_ls_goodness_of_fit_ref 1.132
_refine_ls_hydrogen_treatment constr
_refine_ls_matrix_type full
_refine_ls_number_parameters 1210
_refine_ls_number_reflns 20164
_refine_ls_number_restraints 296
_refine_ls_restrained_S_all 1.13
_refine_ls_R_factor_all 0.0777
_refine_ls_R_factor_gt 0.0694
_refine_ls_shift/su_max 0.001
_refine_ls_shift/su_mean 0
_refine_ls_structure_factor_coef Fsqd
_refine_ls_weighting_details 'calc w=1/[\s^2^(Fo^2^)+(0.0842P)^2^+8.3400P] where P=(Fo^2^+2Fc^2^)/3'
_refine_ls_weighting_scheme calc
_refine_ls_wR_factor_gt 0.1653
_refine_ls_wR_factor_ref 0.1704
_reflns_number_gt 17946
_reflns_number_total 20164
_reflns_threshold_expression >2sigma(I)
_cod_data_source_file om4003889_si_001.cif
_cod_data_source_block good
_cod_depositor_comments
;
The following automatic conversions were performed:

'_symmetry_cell_setting' value 'Monoclinic' changed to 'monoclinic'
according to /home/saulius/struct/CIF-dictionaries/cif_core.dic
dictionary named 'cif_core.dic' version 2.4.2 from 2011-04-26.

Automatic conversion script
Id: cif_fix_values 1891 2012-01-12 08:04:46Z andrius 
;
_cod_original_sg_symbol_H-M 'P c'
_cod_database_code 4081043

loop_
_symmetry_equiv_pos_as_xyz
'x, y, z'
'x, -y, z+1/2'

loop_
_atom_site_label
_atom_site_type_symbol
_atom_site_fract_x
_atom_site_fract_y
_atom_site_fract_z
_atom_site_U_iso_or_equiv
_atom_site_adp_type
_atom_site_occupancy
_atom_site_symmetry_multiplicity
_atom_site_calc_flag
_atom_site_refinement_flags
_atom_site_disorder_assembly
_atom_site_disorder_group
Ni1 Ni 0.27717(6) 0.10916(9) 0.00973(4) 0.0244(2) Uani 1 1 d . A .
Sn1 Sn 0.17970(3) 0.01955(5) 0.072447(19) 0.02746(15) Uani 1 1 d . . .
N1 N 0.3510(4) 0.1728(6) -0.0462(3) 0.0301(14) Uani 1 1 d . . .
N2 N 0.3485(5) 0.5412(7) -0.1040(4) 0.044(2) Uani 1 1 d . . .
N3 N 0.3594(4) 0.1122(8) 0.0642(3) 0.0352(16) Uani 1 1 d . . .
N4 N 0.4954(6) -0.2111(10) 0.0927(4) 0.060(2) Uani 1 1 d . . .
C1 C 0.1916(5) 0.0809(9) -0.0396(4) 0.033(2) Uani 1 1 d . . .
C2 C 0.1880(8) -0.0295(10) -0.0679(4) 0.044(3) Uani 1 1 d . A .
C3 C 0.1319(9) -0.0597(14) -0.1045(4) 0.065(4) Uani 1 1 d . . .
C4 C 0.0752(9) 0.0230(17) -0.1181(4) 0.076(5) Uani 1 1 d . A .
C5 C 0.0728(6) 0.1403(13) -0.0925(4) 0.062(3) Uani 1 1 d . . .
C6 C 0.1313(5) 0.1643(10) -0.0535(3) 0.041(2) Uani 1 1 d . A .
C7 C 0.3531(4) 0.2868(8) -0.0650(3) 0.0289(17) Uani 1 1 d . A .
C8 C 0.3002(6) 0.3834(9) -0.0459(3) 0.040(2) Uani 1 1 d . . .
H8 H 0.2631 0.3621 -0.0192 0.048 Uiso 1 1 calc R A .
C9 C 0.3010(6) 0.5012(9) -0.0642(4) 0.045(2) Uani 1 1 d . A .
H9 H 0.2663 0.561 -0.0485 0.054 Uiso 1 1 calc R . .
C10 C 0.4043(5) 0.3341(8) -0.1061(3) 0.0347(18) Uani 1 1 d . . .
H10 H 0.4425 0.2788 -0.1213 0.042 Uiso 1 1 calc R A .
C11 C 0.3998(6) 0.4531(9) -0.1235(4) 0.042(2) Uani 1 1 d . A .
H11 H 0.4344 0.4778 -0.1512 0.05 Uiso 1 1 calc R . .
C12 C 0.3429(8) 0.6672(10) -0.1262(5) 0.061(3) Uani 1 1 d . . .
H12A H 0.3909 0.6853 -0.1466 0.092 Uiso 1 1 calc R . .
H12B H 0.3378 0.7292 -0.0978 0.092 Uiso 1 1 calc R . .
H12C H 0.2961 0.6722 -0.1491 0.092 Uiso 1 1 calc R . .
C13 C 0.4034(5) 0.0703(8) -0.0658(3) 0.0360(19) Uani 1 1 d . A .
H13 H 0.3867 -0.0064 -0.0456 0.043 Uiso 1 1 calc R . .
C14 C 0.3842(6) 0.0382(10) -0.1237(4) 0.046(2) Uani 1 1 d . . .
H14A H 0.3266 0.0273 -0.1278 0.068 Uiso 1 1 calc R A .
H14B H 0.4114 -0.0403 -0.1336 0.068 Uiso 1 1 calc R . .
H14C H 0.4024 0.1072 -0.1464 0.068 Uiso 1 1 calc R . .
C15 C 0.4887(6) 0.0884(9) -0.0520(4) 0.043(2) Uani 1 1 d . . .
H15A H 0.5105 0.1591 -0.0723 0.065 Uiso 1 1 calc R A .
H15B H 0.5184 0.0111 -0.0601 0.065 Uiso 1 1 calc R . .
H15C H 0.4934 0.1068 -0.0143 0.065 Uiso 1 1 calc R . .
C16 C 0.4044(5) 0.0161(10) 0.0740(4) 0.039(2) Uani 1 1 d . A .
C17 C 0.4731(6) 0.0076(11) 0.1111(4) 0.049(2) Uani 1 1 d . . .
H17 H 0.4887 0.0809 0.1301 0.059 Uiso 1 1 calc R A .
C18 C 0.5140(6) -0.1018(12) 0.1187(4) 0.054(3) Uani 1 1 d . A .
H18 H 0.557 -0.1024 0.1429 0.065 Uiso 1 1 calc R . .
C19 C 0.3878(6) -0.1080(9) 0.0497(4) 0.045(2) Uani 1 1 d . . .
H19 H 0.3439 -0.1146 0.0263 0.054 Uiso 1 1 calc R A .
C20 C 0.4317(7) -0.2123(10) 0.0589(4) 0.051(3) Uani 1 1 d . A .
H20 H 0.4181 -0.2889 0.0416 0.061 Uiso 1 1 calc R . .
C21 C 0.5449(9) -0.3246(14) 0.1031(7) 0.090(5) Uani 1 1 d . . .
H21A H 0.5119 -0.4007 0.0998 0.135 Uiso 1 1 calc R . .
H21B H 0.5669 -0.3198 0.1387 0.135 Uiso 1 1 calc R . .
H21C H 0.5884 -0.3284 0.0775 0.135 Uiso 1 1 calc R . .
C22 C 0.3762(5) 0.2272(9) 0.0951(4) 0.035(2) Uani 1 1 d . A .
H22 H 0.395 0.2012 0.1308 0.042 Uiso 1 1 calc R . .
C23 C 0.3025(6) 0.3074(9) 0.1013(4) 0.040(2) Uani 1 1 d . . .
H23A H 0.2771 0.3191 0.067 0.06 Uiso 1 1 calc R A .
H23B H 0.3173 0.39 0.1158 0.06 Uiso 1 1 calc R . .
H23C H 0.2653 0.2652 0.1252 0.06 Uiso 1 1 calc R . .
C24 C 0.4414(6) 0.3062(11) 0.0692(4) 0.052(3) Uani 1 1 d . . .
H24A H 0.4872 0.252 0.0612 0.079 Uiso 1 1 calc R A .
H24B H 0.4579 0.3738 0.0932 0.079 Uiso 1 1 calc R . .
H24C H 0.4209 0.3434 0.0366 0.079 Uiso 1 1 calc R . .
C25 C 0.1551(8) -0.1733(11) 0.0569(5) 0.022(2) Uani 0.632(12) 1 d PU A 1
C26 C 0.0999(9) -0.2165(13) 0.0207(6) 0.038(3) Uani 0.632(12) 1 d PU A 1
H26 H 0.068 -0.1546 0.0038 0.046 Uiso 0.632(12) 1 calc PR A 1
C27 C 0.0871(10) -0.3388(13) 0.0071(7) 0.044(3) Uani 0.632(12) 1 d PU A 1
H27 H 0.0473 -0.3618 -0.0177 0.053 Uiso 0.632(12) 1 calc PR A 1
C28 C 0.1341(12) -0.4268(15) 0.0307(8) 0.055(4) Uani 0.632(12) 1 d PU A 1
H28 H 0.1259 -0.5139 0.0232 0.066 Uiso 0.632(12) 1 calc PR A 1
C29 C 0.1916(13) -0.3925(16) 0.0642(8) 0.064(4) Uani 0.632(12) 1 d PU A 1
H29 H 0.2257 -0.4562 0.0778 0.077 Uiso 0.632(12) 1 calc PR A 1
C30 C 0.2042(9) -0.2651(13) 0.0804(7) 0.042(3) Uani 0.632(12) 1 d PU A 1
H30 H 0.2437 -0.2433 0.1056 0.05 Uiso 0.632(12) 1 calc PR A 1
C25B C 0.1312(14) -0.1839(18) 0.0607(10) 0.062(6) Uani 0.368(12) 1 d PGU A 2
C26B C 0.0639(13) -0.2177(19) 0.0892(9) 0.064(6) Uani 0.368(12) 1 d PGU A 2
H26B H 0.0425 -0.161 0.1145 0.077 Uiso 0.368(12) 1 calc PR A 2
C27B C 0.0280(11) -0.334(2) 0.0808(9) 0.065(6) Uani 0.368(12) 1 d PGU A 2
H27B H -0.0179 -0.3575 0.1003 0.078 Uiso 0.368(12) 1 calc PR A 2
C28B C 0.0594(13) -0.4172(17) 0.0438(10) 0.068(6) Uani 0.368(12) 1 d PGU A 2
H28B H 0.0349 -0.497 0.038 0.081 Uiso 0.368(12) 1 calc PR A 2
C29B C 0.1266(14) -0.383(2) 0.0153(10) 0.069(6) Uani 0.368(12) 1 d PGU A 2
H29B H 0.1481 -0.4401 -0.01 0.082 Uiso 0.368(12) 1 calc PR A 2
C30B C 0.1625(13) -0.267(2) 0.0237(10) 0.067(6) Uani 0.368(12) 1 d PGU A 2
H30B H 0.2085 -0.2437 0.0042 0.081 Uiso 0.368(12) 1 calc PR A 2
C31 C 0.0679(6) 0.1225(12) 0.0753(7) 0.039(3) Uani 0.632(12) 1 d PGU A 1
C32 C 0.0716(6) 0.2526(12) 0.0826(6) 0.048(3) Uani 0.632(12) 1 d PGU A 1
H32 H 0.1218 0.2937 0.0847 0.058 Uiso 0.632(12) 1 calc PR A 1
C33 C 0.0019(8) 0.3227(11) 0.0867(6) 0.057(4) Uani 0.632(12) 1 d PGU A 1
H33 H 0.0045 0.4117 0.0916 0.068 Uiso 0.632(12) 1 calc PR A 1
C34 C -0.0715(6) 0.2626(15) 0.0835(6) 0.055(4) Uani 0.632(12) 1 d PGU A 1
H34 H -0.1192 0.3105 0.0863 0.067 Uiso 0.632(12) 1 calc PR A 1
C35 C -0.0752(6) 0.1325(15) 0.0762(6) 0.063(4) Uani 0.632(12) 1 d PGU A 1
H35 H -0.1254 0.0914 0.0741 0.076 Uiso 0.632(12) 1 calc PR A 1
C36 C -0.0055(8) 0.0624(11) 0.0721(6) 0.050(4) Uani 0.632(12) 1 d PGU A 1
H36 H -0.0081 -0.0265 0.0672 0.06 Uiso 0.632(12) 1 calc PR A 1
C32B C 0.0436(11) 0.2279(18) 0.0787(11) 0.046(5) Uani 0.368(12) 1 d PGU A 2
H32B H 0.0874 0.2841 0.0751 0.055 Uiso 0.368(12) 1 calc PR A 2
C33B C -0.0327(13) 0.2755(15) 0.0860(9) 0.047(5) Uani 0.368(12) 1 d PGU A 2
H33B H -0.041 0.3643 0.0875 0.056 Uiso 0.368(12) 1 calc PR A 2
C34B C -0.0967(10) 0.193(2) 0.0913(9) 0.046(5) Uani 0.368(12) 1 d PGU A 2
H34B H -0.1488 0.2258 0.0963 0.055 Uiso 0.368(12) 1 calc PR A 2
C35B C -0.0844(10) 0.0633(19) 0.0891(9) 0.046(5) Uani 0.368(12) 1 d PGU A 2
H35B H -0.1282 0.0071 0.0927 0.055 Uiso 0.368(12) 1 calc PR A 2
C36B C -0.0081(12) 0.0157(14) 0.0817(11) 0.040(5) Uani 0.368(12) 1 d PGU A 2
H36B H 0.0002 -0.0731 0.0802 0.048 Uiso 0.368(12) 1 calc PR A 2
C31B C 0.0559(9) 0.0980(19) 0.0765(12) 0.038(5) Uani 0.368(12) 1 d PGU A 2
C37 C 0.2070(6) 0.0222(8) 0.1572(3) 0.037(2) Uani 1 1 d . A .
C38 C 0.1504(7) 0.0738(9) 0.1902(4) 0.043(2) Uani 1 1 d . . .
H38 H 0.1013 0.1035 0.1763 0.051 Uiso 1 1 calc R A .
C39 C 0.1659(9) 0.0823(12) 0.2446(4) 0.061(3) Uani 1 1 d . A .
H39 H 0.1259 0.1152 0.2671 0.073 Uiso 1 1 calc R . .
C40 C 0.2366(7) 0.0445(12) 0.2658(4) 0.055(3) Uani 1 1 d . . .
H40 H 0.2472 0.0545 0.3022 0.065 Uiso 1 1 calc R A .
C41 C 0.2939(8) -0.0102(11) 0.2316(5) 0.059(3) Uani 1 1 d . A .
H41 H 0.3429 -0.041 0.2453 0.071 Uiso 1 1 calc R . .
C42 C 0.2781(6) -0.0184(10) 0.1788(4) 0.045(2) Uani 1 1 d . . .
H42 H 0.3175 -0.0533 0.1562 0.054 Uiso 1 1 calc R A .
C43 C 0.6796(5) 0.4109(8) 0.3654(3) 0.0301(19) Uani 1 1 d U . .
F1 F 0.2441(4) -0.1204(5) -0.0586(3) 0.0604(18) Uani 1 1 d . . .
F2 F 0.1313(6) -0.1716(9) -0.1302(3) 0.102(3) Uani 1 1 d . A .
F3 F 0.0163(6) 0.0026(12) -0.1546(3) 0.123(4) Uani 1 1 d . . .
F4 F 0.0166(4) 0.2256(10) -0.1041(4) 0.101(3) Uani 1 1 d . A .
F5 F 0.1266(3) 0.2808(5) -0.0299(3) 0.0536(15) Uani 1 1 d . . .
Ni2 Ni 0.76281(6) 0.39116(8) 0.31563(4) 0.0253(2) Uani 1 1 d . . .
Sn2 Sn 0.66435(3) 0.48314(5) 0.25233(2) 0.02594(14) Uani 1 1 d . . .
N5 N 0.8438(4) 0.3972(6) 0.2626(3) 0.0325(16) Uani 1 1 d . . .
N6 N 0.9678(5) 0.7331(7) 0.2392(4) 0.052(2) Uani 1 1 d . . .
N7 N 0.8404(5) 0.3288(6) 0.3707(3) 0.0330(15) Uani 1 1 d . . .
N8 N 0.8437(5) -0.0427(7) 0.4243(3) 0.0427(19) Uani 1 1 d . . .
C44 C 0.6750(8) 0.5214(13) 0.3960(6) 0.058(4) Uani 1 1 d U . .
C45 C 0.6196(7) 0.5427(11) 0.4333(4) 0.052(3) Uani 1 1 d . . .
C46 C 0.5639(6) 0.4539(13) 0.4446(4) 0.053(3) Uani 1 1 d . . .
C47 C 0.5638(6) 0.3399(11) 0.4176(4) 0.047(2) Uani 1 1 d . . .
C48 C 0.6212(6) 0.3236(9) 0.3787(4) 0.039(2) Uani 1 1 d U . .
C49 C 0.8864(6) 0.5036(8) 0.2527(4) 0.037(2) Uani 1 1 d . . .
C50 C 0.9523(6) 0.5137(10) 0.2184(5) 0.051(3) Uani 1 1 d . . .
H50 H 0.9703 0.442 0.1993 0.061 Uiso 1 1 calc R . .
C51 C 0.9892(6) 0.6255(10) 0.2129(5) 0.052(3) Uani 1 1 d . . .
H51 H 1.033 0.6302 0.1893 0.062 Uiso 1 1 calc R . .
C52 C 0.8654(5) 0.6165(8) 0.2784(4) 0.038(2) Uani 1 1 d . . .
H52 H 0.8223 0.6153 0.3025 0.046 Uiso 1 1 calc R . .
C53 C 0.9048(5) 0.7286(8) 0.2699(4) 0.039(2) Uani 1 1 d . . .
H53 H 0.8864 0.8037 0.2863 0.047 Uiso 1 1 calc R . .
C54 C 1.0136(9) 0.8487(12) 0.2299(7) 0.085(4) Uani 1 1 d . . .
H54A H 0.9799 0.9112 0.2122 0.127 Uiso 1 1 calc R . .
H54B H 1.0597 0.8294 0.2078 0.127 Uiso 1 1 calc R . .
H54C H 1.0319 0.8831 0.2636 0.127 Uiso 1 1 calc R . .
C55 C 0.8664(5) 0.2838(7) 0.2316(4) 0.0344(19) Uani 1 1 d . . .
H55 H 0.8823 0.3141 0.1959 0.041 Uiso 1 1 calc R . .
C56 C 0.7955(6) 0.1936(8) 0.2241(4) 0.042(2) Uani 1 1 d . . .
H56A H 0.7785 0.1611 0.2584 0.063 Uiso 1 1 calc R . .
H56B H 0.8115 0.1229 0.2016 0.063 Uiso 1 1 calc R . .
H56C H 0.7513 0.2393 0.2076 0.063 Uiso 1 1 calc R . .
C57 C 0.9385(5) 0.2174(10) 0.2552(5) 0.052(3) Uani 1 1 d . . .
H57A H 0.9837 0.276 0.2562 0.078 Uiso 1 1 calc R . .
H57B H 0.9523 0.1438 0.2337 0.078 Uiso 1 1 calc R . .
H57C H 0.9259 0.1896 0.291 0.078 Uiso 1 1 calc R . .
C58 C 0.8448(5) 0.2118(8) 0.3887(3) 0.0300(17) Uani 1 1 d . . .
C59 C 0.7918(5) 0.1171(8) 0.3686(3) 0.0356(18) Uani 1 1 d . . .
H59 H 0.7554 0.1398 0.3417 0.043 Uiso 1 1 calc R . .
C60 C 0.7915(6) -0.0010(9) 0.3863(4) 0.047(2) Uani 1 1 d . . .
H60 H 0.754 -0.0589 0.3721 0.056 Uiso 1 1 calc R . .
C61 C 0.8996(5) 0.1637(8) 0.4278(4) 0.0361(19) Uani 1 1 d . . .
H61 H 0.9384 0.2187 0.4424 0.043 Uiso 1 1 calc R . .
C62 C 0.8965(6) 0.0405(9) 0.4441(4) 0.045(2) Uani 1 1 d . . .
H62 H 0.9329 0.0127 0.4702 0.054 Uiso 1 1 calc R . .
C63 C 0.8396(9) -0.1731(10) 0.4457(5) 0.066(3) Uani 1 1 d . . .
H63A H 0.8309 -0.233 0.4169 0.1 Uiso 1 1 calc R . .
H63B H 0.7955 -0.179 0.4708 0.1 Uiso 1 1 calc R . .
H63C H 0.8897 -0.1933 0.4636 0.1 Uiso 1 1 calc R . .
C64 C 0.8909(6) 0.4296(8) 0.3921(4) 0.039(2) Uani 1 1 d . . .
H64 H 0.8726 0.508 0.3738 0.047 Uiso 1 1 calc R . .
C65 C 0.9797(6) 0.4174(10) 0.3773(4) 0.047(2) Uani 1 1 d . . .
H65A H 1.0031 0.3454 0.3959 0.07 Uiso 1 1 calc R . .
H65B H 1.0078 0.4951 0.3871 0.07 Uiso 1 1 calc R . .
H65C H 0.9845 0.4041 0.3393 0.07 Uiso 1 1 calc R . .
C66 C 0.8783(7) 0.4573(9) 0.4508(4) 0.046(2) Uani 1 1 d . . .
H66A H 0.8215 0.4708 0.4576 0.069 Uiso 1 1 calc R . .
H66B H 0.9082 0.5333 0.4607 0.069 Uiso 1 1 calc R . .
H66C H 0.8972 0.3854 0.4717 0.069 Uiso 1 1 calc R . .
C67 C 0.5426(6) 0.4106(9) 0.2488(3) 0.039(2) Uani 1 1 d . . .
C68 C 0.5277(7) 0.2829(9) 0.2480(4) 0.050(2) Uani 1 1 d . . .
H68 H 0.5712 0.2259 0.2511 0.06 Uiso 1 1 calc R . .
C69 C 0.4502(10) 0.2334(13) 0.2429(5) 0.069(4) Uani 1 1 d . . .
H69 H 0.4412 0.1447 0.244 0.083 Uiso 1 1 calc R . .
C70 C 0.3880(8) 0.3163(14) 0.2360(5) 0.067(4) Uani 1 1 d . . .
H70 H 0.3355 0.2835 0.2333 0.08 Uiso 1 1 calc R . .
C71 C 0.3987(7) 0.4409(16) 0.2332(5) 0.071(4) Uani 1 1 d . . .
H71 H 0.3552 0.4953 0.2255 0.085 Uiso 1 1 calc R . .
C72 C 0.4754(6) 0.4907(9) 0.2416(4) 0.042(2) Uani 1 1 d . . .
H72 H 0.4824 0.5798 0.2425 0.051 Uiso 1 1 calc R . .
C73 C 0.6445(4) 0.6863(6) 0.2633(3) 0.0217(15) Uani 1 1 d U . .
C74 C 0.6023(6) 0.7314(9) 0.3043(4) 0.042(2) Uani 1 1 d U . .
H74 H 0.5796 0.6736 0.3286 0.051 Uiso 1 1 calc R . .
C75 C 0.5912(8) 0.8611(11) 0.3121(5) 0.062(3) Uani 1 1 d . . .
H75 H 0.5599 0.8907 0.3406 0.075 Uiso 1 1 calc R . .
C76 C 0.6250(9) 0.9431(11) 0.2790(6) 0.069(4) Uani 1 1 d . . .
H76 H 0.6192 1.0314 0.2849 0.083 Uiso 1 1 calc R . .
C77 C 0.6680(9) 0.9016(9) 0.2365(5) 0.062(3) Uani 1 1 d . . .
H77 H 0.6902 0.9597 0.2121 0.074 Uiso 1 1 calc R . .
C78 C 0.6783(6) 0.7717(8) 0.2301(4) 0.045(2) Uani 1 1 d U . .
H78 H 0.7099 0.7419 0.2018 0.054 Uiso 1 1 calc R . .
C79 C 0.6924(5) 0.4678(7) 0.1688(3) 0.0294(17) Uani 1 1 d . . .
C80 C 0.7613(7) 0.5139(10) 0.1475(4) 0.047(2) Uani 1 1 d . . .
H80 H 0.7979 0.5568 0.1697 0.056 Uiso 1 1 calc R . .
C81 C 0.7798(7) 0.5003(10) 0.0941(4) 0.051(3) Uani 1 1 d . . .
H81 H 0.8282 0.5334 0.0804 0.062 Uiso 1 1 calc R . .
C82 C 0.7276(6) 0.4388(11) 0.0619(4) 0.045(2) Uani 1 1 d . . .
H82 H 0.7388 0.4308 0.0255 0.054 Uiso 1 1 calc R . .
C83 C 0.6602(7) 0.3895(15) 0.0818(4) 0.064(4) Uani 1 1 d . . .
H83 H 0.6252 0.3439 0.0594 0.077 Uiso 1 1 calc R . .
C84 C 0.6405(6) 0.4043(11) 0.1354(4) 0.044(2) Uani 1 1 d . . .
H84 H 0.5919 0.3711 0.1485 0.053 Uiso 1 1 calc R . .
F6 F 0.7298(4) 0.6144(5) 0.3850(2) 0.0502(15) Uani 1 1 d . . .
F7 F 0.6211(5) 0.6579(7) 0.4579(2) 0.073(2) Uani 1 1 d . . .
F8 F 0.5105(5) 0.4755(8) 0.4819(3) 0.086(3) Uani 1 1 d . . .
F9 F 0.5110(4) 0.2530(8) 0.4294(3) 0.075(2) Uani 1 1 d . . .
F10 F 0.6158(3) 0.2115(5) 0.3541(2) 0.0459(13) Uani 1 1 d . . .
C85 C 0.1915(8) 0.6274(14) 0.2860(7) 0.130(5) Uani 1 1 d GU . .
C86 C 0.1692(9) 0.5110(17) 0.3066(5) 0.133(5) Uani 1 1 d GU . .
H86 H 0.1629 0.5012 0.3435 0.159 Uiso 1 1 calc R . .
C87 C 0.1562(8) 0.4089(12) 0.2733(7) 0.134(5) Uani 1 1 d GU . .
H87 H 0.141 0.3293 0.2874 0.161 Uiso 1 1 calc R . .
C88 C 0.1654(8) 0.4232(12) 0.2193(7) 0.125(5) Uani 1 1 d GU . .
H88 H 0.1565 0.3534 0.1966 0.151 Uiso 1 1 calc R . .
C89 C 0.1877(8) 0.5396(15) 0.1987(5) 0.134(5) Uani 1 1 d GU . .
H89 H 0.1939 0.5494 0.1618 0.161 Uiso 1 1 calc R . .
C90 C 0.2007(7) 0.6417(11) 0.2320(7) 0.123(5) Uani 1 1 d GU . .
H90 H 0.2159 0.7213 0.2179 0.147 Uiso 1 1 calc R . .
C91 C 0.2052(15) 0.710(3) 0.3233(9) 0.178(11) Uani 1 1 d U . .
H91A H 0.2533 0.7588 0.3148 0.268 Uiso 1 1 calc R . .
H91B H 0.2127 0.6664 0.3568 0.268 Uiso 1 1 calc R . .
H91C H 0.1597 0.7682 0.326 0.268 Uiso 1 1 calc R . .
C92 C 0.7790(12) 0.8844(19) 1.0869(8) 0.072(4) Uani 0.698(15) 1 d PU B 1
C93 C 0.7746(12) 0.799(2) 1.0443(8) 0.074(4) Uani 0.698(15) 1 d PU B 1
H93 H 0.8075 0.7256 1.0447 0.089 Uiso 0.698(15) 1 calc PR B 1
C94 C 0.7244(13) 0.818(2) 1.0022(11) 0.076(4) Uani 0.698(15) 1 d PU B 1
H94 H 0.7248 0.7564 0.9749 0.091 Uiso 0.698(15) 1 calc PR B 1
C95 C 0.6770(11) 0.913(2) 0.9971(9) 0.073(4) Uani 0.698(15) 1 d PU B 1
H95 H 0.645 0.9257 0.9667 0.088 Uiso 0.698(15) 1 calc PR B 1
C96 C 0.6766(13) 1.004(2) 1.0446(10) 0.082(4) Uani 0.698(15) 1 d PU B 1
H96 H 0.6406 1.0731 1.0461 0.099 Uiso 0.698(15) 1 calc PR B 1
C97 C 0.7284(12) 0.983(2) 1.0836(10) 0.079(4) Uani 0.698(15) 1 d PU B 1
H97 H 0.7296 1.0425 1.1115 0.095 Uiso 0.698(15) 1 calc PR B 1
C98 C 0.8350(11) 0.858(2) 1.1322(7) 0.074(6) Uani 0.698(15) 1 d PU B 1
H98A H 0.8444 0.9367 1.1517 0.111 Uiso 0.698(15) 1 calc PR B 1
H98B H 0.8856 0.8261 1.1185 0.111 Uiso 0.698(15) 1 calc PR B 1
H98C H 0.8112 0.7951 1.1556 0.111 Uiso 0.698(15) 1 calc PR B 1
C99 C 0.6928(16) 1.090(2) 1.0965(9) 0.062(6) Uani 0.302(15) 1 d PGU B 2
H99 H 0.6886 1.1634 1.1177 0.074 Uiso 0.302(15) 1 calc PR B 2
C100 C 0.6722(14) 1.095(2) 1.0436(10) 0.055(6) Uani 0.302(15) 1 d PGU B 2
H100 H 0.6539 1.1721 1.0287 0.065 Uiso 0.302(15) 1 calc PR B 2
C101 C 0.6784(14) 0.987(2) 1.0125(7) 0.052(6) Uani 0.302(15) 1 d PGU B 2
H101 H 0.6643 0.9909 0.9764 0.063 Uiso 0.302(15) 1 calc PR B 2
C102 C 0.7052(15) 0.875(2) 1.0343(9) 0.055(6) Uani 0.302(15) 1 d PGU B 2
C103 C 0.7258(15) 0.869(2) 1.0872(9) 0.058(6) Uani 0.302(15) 1 d PGU B 2
H103 H 0.7441 0.7923 1.1021 0.07 Uiso 0.302(15) 1 calc PR B 2
C104 C 0.7196(16) 0.977(2) 1.1183(7) 0.065(7) Uani 0.302(15) 1 d PGU B 2
H104 H 0.7337 0.9735 1.1544 0.078 Uiso 0.302(15) 1 calc PR B 2
C105 C 0.702(4) 0.764(5) 1.005(2) 0.078(13) Uani 0.302(15) 1 d PU B 2
H10A H 0.7511 0.7569 0.9836 0.116 Uiso 0.302(15) 1 calc PR B 2
H10B H 0.6561 0.7671 0.981 0.116 Uiso 0.302(15) 1 calc PR B 2
H10C H 0.6977 0.691 1.0279 0.116 Uiso 0.302(15) 1 calc PR B 2

loop_
_atom_site_aniso_label
_atom_site_aniso_U_11
_atom_site_aniso_U_22
_atom_site_aniso_U_33
_atom_site_aniso_U_23
_atom_site_aniso_U_13
_atom_site_aniso_U_12
Ni1 0.0235(5) 0.0279(5) 0.0218(5) -0.0009(4) 0.0016(4) -0.0026(4)
Sn1 0.0310(3) 0.0290(3) 0.0224(3) -0.0008(3) 0.0017(2) -0.0063(3)
N1 0.032(4) 0.031(4) 0.027(3) 0.000(3) -0.003(3) 0.001(3)
N2 0.049(5) 0.030(4) 0.054(5) 0.012(4) 0.009(4) 0.000(3)
N3 0.031(4) 0.053(5) 0.022(3) -0.002(3) 0.004(3) 0.001(3)
N4 0.068(6) 0.062(6) 0.051(5) 0.004(5) 0.002(5) 0.025(5)
C1 0.023(4) 0.041(5) 0.035(4) 0.004(4) -0.003(3) -0.017(4)
C2 0.070(8) 0.042(6) 0.019(4) -0.013(4) 0.011(5) -0.035(6)
C3 0.080(9) 0.086(9) 0.030(5) -0.011(6) 0.010(6) -0.055(8)
C4 0.076(9) 0.132(13) 0.021(5) 0.011(6) -0.009(5) -0.075(9)
C5 0.040(6) 0.094(9) 0.051(6) 0.044(7) -0.013(5) -0.020(6)
C6 0.025(4) 0.070(7) 0.028(4) 0.012(4) 0.002(3) -0.018(4)
C7 0.013(3) 0.048(5) 0.026(4) 0.002(3) 0.004(3) -0.006(3)
C8 0.041(5) 0.045(5) 0.033(4) 0.002(4) 0.010(4) 0.004(4)
C9 0.052(6) 0.037(5) 0.046(5) -0.005(4) 0.012(4) 0.005(4)
C10 0.041(5) 0.028(4) 0.035(4) -0.005(3) 0.003(4) -0.003(3)
C11 0.048(5) 0.039(5) 0.038(5) 0.006(4) 0.006(4) -0.007(4)
C12 0.075(8) 0.038(6) 0.070(8) 0.013(5) 0.007(6) 0.001(5)
C13 0.040(5) 0.032(4) 0.036(5) 0.004(4) 0.014(4) 0.002(4)
C14 0.046(5) 0.047(5) 0.043(5) -0.012(4) 0.009(4) -0.005(4)
C15 0.045(5) 0.041(5) 0.043(5) -0.002(4) 0.009(4) 0.008(4)
C16 0.019(4) 0.062(6) 0.035(5) 0.002(4) 0.011(4) -0.002(4)
C17 0.037(5) 0.061(6) 0.049(6) 0.002(5) 0.000(4) 0.006(5)
C18 0.032(5) 0.086(8) 0.044(5) 0.017(6) -0.013(4) 0.011(5)
C19 0.044(5) 0.048(6) 0.042(5) 0.000(4) 0.012(4) 0.002(4)
C20 0.060(7) 0.045(6) 0.047(6) 0.001(4) -0.009(5) 0.021(5)
C21 0.089(10) 0.076(9) 0.105(11) 0.009(8) -0.011(9) 0.054(8)
C22 0.021(4) 0.048(5) 0.035(5) -0.006(4) -0.005(3) -0.006(4)
C23 0.045(5) 0.037(5) 0.038(5) -0.008(4) 0.001(4) -0.003(4)
C24 0.037(5) 0.063(7) 0.057(6) -0.014(5) 0.005(5) -0.025(5)
C25 0.024(5) 0.009(4) 0.033(5) 0.002(4) -0.002(4) 0.005(4)
C26 0.047(6) 0.024(5) 0.042(6) -0.004(5) -0.003(5) -0.001(5)
C27 0.054(7) 0.025(5) 0.053(6) -0.013(5) -0.002(6) -0.013(5)
C28 0.073(8) 0.019(5) 0.073(8) -0.009(6) 0.001(6) -0.008(6)
C29 0.078(8) 0.030(6) 0.085(8) 0.006(6) -0.009(7) 0.010(6)
C30 0.034(6) 0.025(5) 0.067(7) 0.003(5) -0.030(5) 0.012(5)
C25B 0.058(11) 0.057(11) 0.071(12) -0.019(9) 0.019(10) -0.047(9)
C26B 0.057(11) 0.063(11) 0.073(12) -0.019(9) 0.024(9) -0.036(9)
C27B 0.046(10) 0.068(11) 0.080(12) -0.014(9) 0.030(9) -0.034(9)
C28B 0.057(11) 0.064(11) 0.082(12) -0.016(10) 0.022(10) -0.034(9)
C29B 0.065(11) 0.063(12) 0.078(12) -0.019(10) 0.020(10) -0.035(10)
C30B 0.061(11) 0.061(11) 0.079(12) -0.016(9) 0.026(10) -0.041(9)
C31 0.033(6) 0.049(8) 0.035(6) -0.017(6) 0.015(5) 0.004(6)
C32 0.036(6) 0.055(8) 0.054(7) -0.013(6) 0.014(6) 0.008(6)
C33 0.037(7) 0.066(8) 0.068(7) -0.013(7) 0.013(6) 0.021(6)
C34 0.025(6) 0.073(8) 0.068(7) -0.012(7) 0.006(6) 0.028(7)
C35 0.043(7) 0.076(9) 0.071(8) -0.010(7) 0.008(6) 0.015(7)
C36 0.041(7) 0.059(8) 0.049(7) -0.011(7) 0.009(6) 0.014(7)
C32B 0.038(10) 0.042(10) 0.058(10) 0.007(8) -0.004(9) 0.004(9)
C33B 0.034(10) 0.043(10) 0.062(10) 0.002(8) 0.002(9) 0.003(9)
C34B 0.038(9) 0.042(10) 0.058(10) -0.001(8) -0.002(8) 0.011(8)
C35B 0.041(9) 0.039(9) 0.058(10) -0.002(8) -0.005(8) 0.003(8)
C36B 0.036(9) 0.031(9) 0.052(10) -0.008(8) -0.007(8) -0.004(8)
C31B 0.033(9) 0.036(9) 0.046(10) -0.001(8) -0.010(8) 0.005(8)
C37 0.042(5) 0.037(5) 0.032(4) 0.003(4) 0.010(4) -0.016(4)
C38 0.054(6) 0.042(5) 0.032(5) 0.000(4) 0.001(4) -0.010(4)
C39 0.087(9) 0.065(7) 0.031(5) -0.005(5) 0.017(6) -0.010(7)
C40 0.057(7) 0.080(8) 0.026(5) 0.002(5) 0.002(4) -0.017(6)
C41 0.061(7) 0.067(7) 0.049(6) 0.021(5) -0.018(5) -0.017(6)
C42 0.045(5) 0.061(6) 0.029(5) 0.018(4) 0.005(4) -0.007(5)
C43 0.042(5) 0.026(4) 0.022(4) -0.004(3) 0.004(3) 0.023(4)
F1 0.076(4) 0.032(3) 0.073(4) -0.019(3) 0.030(4) -0.012(3)
F2 0.138(7) 0.114(6) 0.054(4) -0.047(4) 0.035(4) -0.090(6)
F3 0.095(6) 0.231(12) 0.043(4) 0.011(5) -0.021(4) -0.099(7)
F4 0.041(4) 0.163(9) 0.099(6) 0.059(6) -0.025(4) -0.021(5)
F5 0.041(3) 0.043(3) 0.077(4) 0.012(3) -0.005(3) 0.002(2)
Ni2 0.0302(5) 0.0169(4) 0.0290(5) 0.0004(4) -0.0013(4) 0.0058(4)
Sn2 0.0344(3) 0.0173(2) 0.0262(3) 0.0001(3) 0.0019(2) 0.0060(2)
N5 0.037(4) 0.013(3) 0.048(4) 0.000(3) 0.001(3) -0.002(3)
N6 0.031(4) 0.035(4) 0.090(7) 0.005(4) -0.002(4) -0.015(3)
N7 0.045(4) 0.019(3) 0.035(4) 0.007(3) -0.002(3) 0.005(3)
N8 0.049(5) 0.023(4) 0.056(5) 0.009(3) -0.004(4) -0.006(3)
C44 0.038(6) 0.068(8) 0.067(9) 0.003(6) 0.002(5) 0.022(6)
C45 0.075(8) 0.060(6) 0.021(4) -0.012(4) -0.009(4) 0.039(6)
C46 0.042(6) 0.085(8) 0.033(5) 0.014(5) 0.009(4) 0.033(6)
C47 0.044(5) 0.060(6) 0.037(5) 0.008(5) 0.005(4) 0.014(5)
C48 0.044(5) 0.039(5) 0.035(5) 0.006(4) 0.002(4) 0.001(4)
C49 0.040(5) 0.026(4) 0.044(5) -0.002(4) -0.003(4) -0.022(4)
C50 0.046(6) 0.039(5) 0.069(7) 0.001(5) 0.009(5) -0.002(4)
C51 0.030(5) 0.058(7) 0.067(7) 0.021(6) 0.008(5) -0.011(4)
C52 0.037(5) 0.030(4) 0.047(5) 0.007(4) -0.010(4) 0.002(4)
C53 0.021(4) 0.032(4) 0.066(6) -0.001(4) -0.008(4) 0.000(3)
C54 0.089(10) 0.054(7) 0.112(12) 0.011(7) 0.011(9) -0.039(7)
C55 0.031(4) 0.022(4) 0.051(5) -0.006(4) 0.016(4) 0.005(3)
C56 0.056(6) 0.025(4) 0.044(5) -0.010(4) -0.004(4) 0.006(4)
C57 0.022(4) 0.055(6) 0.080(8) -0.006(6) 0.014(5) 0.011(4)
C58 0.022(4) 0.035(4) 0.033(4) 0.006(3) 0.000(3) 0.011(3)
C59 0.034(4) 0.036(4) 0.037(5) 0.005(4) -0.004(4) 0.007(4)
C60 0.054(6) 0.034(5) 0.052(6) -0.003(4) -0.008(5) -0.009(4)
C61 0.031(4) 0.037(5) 0.041(5) 0.005(4) -0.006(4) 0.004(4)
C62 0.050(6) 0.039(5) 0.045(5) 0.013(4) 0.008(4) 0.014(4)
C63 0.093(10) 0.030(5) 0.076(8) 0.016(5) -0.010(7) 0.007(6)
C64 0.046(5) 0.021(4) 0.050(5) -0.001(4) -0.002(4) -0.002(4)
C65 0.033(5) 0.052(6) 0.056(6) 0.008(5) -0.003(4) -0.011(4)
C66 0.056(6) 0.031(5) 0.050(6) -0.008(4) -0.010(5) 0.001(4)
C67 0.046(5) 0.051(5) 0.022(4) -0.003(4) 0.005(4) -0.015(4)
C68 0.065(7) 0.042(5) 0.042(5) 0.004(4) -0.008(5) -0.013(5)
C69 0.104(11) 0.059(7) 0.045(6) -0.005(6) -0.014(7) -0.035(8)
C70 0.054(7) 0.094(10) 0.052(7) -0.012(6) 0.011(5) -0.038(7)
C71 0.033(6) 0.110(11) 0.070(8) -0.022(8) 0.006(5) 0.002(7)
C72 0.042(6) 0.045(5) 0.039(5) -0.002(4) 0.000(4) 0.012(4)
C73 0.021(4) 0.007(3) 0.037(4) -0.002(3) 0.001(3) -0.005(2)
C74 0.054(6) 0.039(5) 0.033(4) 0.004(4) 0.010(4) 0.019(4)
C75 0.077(8) 0.056(7) 0.054(6) -0.022(6) -0.007(6) 0.036(6)
C76 0.086(9) 0.029(5) 0.092(10) -0.014(6) -0.025(8) 0.005(6)
C77 0.102(10) 0.020(4) 0.064(7) 0.007(4) 0.002(7) -0.001(5)
C78 0.039(5) 0.025(4) 0.071(6) 0.004(4) 0.030(5) -0.006(4)
C79 0.027(4) 0.029(4) 0.033(4) -0.001(3) 0.005(3) 0.015(3)
C80 0.058(6) 0.053(6) 0.028(5) -0.010(4) -0.002(4) 0.003(5)
C81 0.052(6) 0.053(6) 0.050(6) 0.001(5) 0.020(5) 0.009(5)
C82 0.043(5) 0.066(6) 0.026(4) -0.001(4) 0.008(4) 0.006(5)
C83 0.045(6) 0.114(11) 0.033(5) -0.007(6) 0.000(4) -0.003(7)
C84 0.030(5) 0.074(7) 0.030(4) -0.002(5) 0.000(4) 0.005(5)
F6 0.072(4) 0.032(3) 0.046(3) -0.012(2) -0.011(3) 0.012(3)
F7 0.109(6) 0.070(4) 0.039(3) -0.021(3) -0.008(3) 0.051(4)
F8 0.093(6) 0.125(7) 0.042(4) 0.004(4) 0.022(4) 0.056(5)
F9 0.054(4) 0.097(5) 0.073(4) 0.021(4) 0.029(3) 0.004(4)
F10 0.044(3) 0.039(3) 0.055(3) -0.005(2) 0.012(3) -0.002(2)
C85 0.075(7) 0.146(10) 0.170(12) 0.005(9) 0.024(9) 0.017(8)
C86 0.079(8) 0.144(10) 0.175(12) 0.020(9) 0.016(9) 0.014(8)
C87 0.084(7) 0.140(10) 0.179(12) 0.017(10) 0.022(9) 0.013(8)
C88 0.068(7) 0.126(9) 0.183(12) 0.022(9) 0.038(8) 0.010(7)
C89 0.076(7) 0.139(10) 0.189(12) 0.014(9) 0.036(8) 0.011(8)
C90 0.067(7) 0.133(10) 0.167(12) 0.006(9) 0.031(8) 0.005(7)
C91 0.129(17) 0.28(3) 0.123(16) -0.092(18) -0.005(14) 0.081(19)
C92 0.060(7) 0.077(8) 0.077(8) -0.006(7) 0.011(7) 0.006(6)
C93 0.062(7) 0.078(8) 0.081(8) -0.008(7) 0.010(7) 0.011(7)
C94 0.058(8) 0.083(9) 0.087(9) -0.011(8) 0.006(7) 0.004(7)
C95 0.046(7) 0.079(8) 0.094(9) -0.009(8) 0.002(7) 0.006(7)
C96 0.052(7) 0.086(9) 0.108(9) -0.008(8) 0.008(7) 0.009(7)
C97 0.060(7) 0.087(9) 0.091(9) -0.012(8) 0.012(7) 0.005(7)
C98 0.050(10) 0.114(15) 0.058(10) 0.003(10) 0.023(8) 0.010(10)
C99 0.044(11) 0.073(13) 0.068(12) 0.022(10) 0.008(10) -0.009(10)
C100 0.034(10) 0.069(13) 0.060(12) 0.028(10) 0.010(9) -0.012(10)
C101 0.032(10) 0.073(13) 0.053(12) 0.027(10) 0.011(9) -0.011(10)
C102 0.035(10) 0.075(13) 0.055(11) 0.018(10) 0.013(9) -0.011(10)
C103 0.041(11) 0.074(13) 0.060(12) 0.018(10) 0.009(10) -0.009(10)
C104 0.049(11) 0.077(13) 0.068(12) 0.021(10) 0.003(10) -0.007(10)
C105 0.09(3) 0.08(3) 0.07(2) 0.02(2) 0.01(2) -0.01(2)

loop_
_atom_type_symbol
_atom_type_description
_atom_type_scat_dispersion_real
_atom_type_scat_dispersion_imag
_atom_type_scat_source
C C 0.0033 0.0016 'International Tables Vol C Tables 4.2.6.8 and 6.1.1.4'
H H 0 0 'International Tables Vol C Tables 4.2.6.8 and 6.1.1.4'
F F 0.0171 0.0103 'International Tables Vol C Tables 4.2.6.8 and 6.1.1.4'
N N 0.0061 0.0033 'International Tables Vol C Tables 4.2.6.8 and 6.1.1.4'
Ni Ni 0.3393 1.1124 'International Tables Vol C Tables 4.2.6.8 and 6.1.1.4'
Sn Sn -0.6537 1.4246 'International Tables Vol C Tables 4.2.6.8 and 6.1.1.4'

loop_
_geom_angle_atom_site_label_1
_geom_angle_atom_site_label_2
_geom_angle_atom_site_label_3
_geom_angle
C1 Ni1 N3 171.1(4)
C1 Ni1 N1 93.0(3)
N3 Ni1 N1 93.4(3)
C1 Ni1 Sn1 82.3(3)
N3 Ni1 Sn1 91.0(2)
N1 Ni1 Sn1 174.8(2)
C25 Sn1 C31 108.7(5)
C25 Sn1 C37 103.6(4)
C31 Sn1 C37 98.1(5)
C25 Sn1 C31B 100.6(7)
C31 Sn1 C31B 8.4(8)
C37 Sn1 C31B 98.2(8)
C25 Sn1 C25B 9.8(7)
C31 Sn1 C25B 99.5(8)
C37 Sn1 C25B 102.1(7)
C31B Sn1 C25B 91.3(9)
C25 Sn1 Ni1 112.2(4)
C31 Sn1 Ni1 113.7(4)
C37 Sn1 Ni1 119.2(2)
C31B Sn1 Ni1 120.1(6)
C25B Sn1 Ni1 120.3(5)
C7 N1 C13 122.6(7)
C7 N1 Ni1 126.2(6)
C13 N1 Ni1 111.2(5)
C9 N2 C11 115.5(8)
C9 N2 C12 122.6(9)
C11 N2 C12 121.8(9)
C16 N3 C22 115.7(8)
C16 N3 Ni1 122.5(7)
C22 N3 Ni1 121.7(6)
C18 N4 C20 119.2(9)
C18 N4 C21 118.1(11)
C20 N4 C21 122.7(11)
C2 C1 C6 112.0(9)
C2 C1 Ni1 120.3(8)
C6 C1 Ni1 127.6(7)
C3 C2 F1 115.5(10)
C3 C2 C1 126.0(13)
F1 C2 C1 118.5(10)
C4 C3 F2 116.2(12)
C4 C3 C2 121.1(12)
F2 C3 C2 122.7(15)
C3 C4 F3 125.8(15)
C3 C4 C5 118.5(10)
F3 C4 C5 115.6(16)
F4 C5 C4 120.9(12)
F4 C5 C6 121.5(13)
C4 C5 C6 117.6(11)
F5 C6 C1 120.0(8)
F5 C6 C5 115.3(10)
C1 C6 C5 124.7(11)
N1 C7 C8 121.2(7)
N1 C7 C10 127.3(8)
C8 C7 C10 111.5(8)
C9 C8 C7 122.7(8)
C9 C8 H8 118.7
C7 C8 H8 118.7
C8 C9 N2 124.1(9)
C8 C9 H9 118
N2 C9 H9 118
C11 C10 C7 122.2(8)
C11 C10 H10 118.9
C7 C10 H10 118.9
C10 C11 N2 124.0(9)
C10 C11 H11 118
N2 C11 H11 118
N2 C12 H12A 109.5
N2 C12 H12B 109.5
H12A C12 H12B 109.5
N2 C12 H12C 109.5
H12A C12 H12C 109.5
H12B C12 H12C 109.5
N1 C13 C15 113.4(8)
N1 C13 C14 110.9(8)
C15 C13 C14 117.0(8)
N1 C13 H13 104.7
C15 C13 H13 104.7
C14 C13 H13 104.7
C13 C14 H14A 109.5
C13 C14 H14B 109.5
H14A C14 H14B 109.5
C13 C14 H14C 109.5
H14A C14 H14C 109.5
H14B C14 H14C 109.5
C13 C15 H15A 109.5
C13 C15 H15B 109.5
H15A C15 H15B 109.5
C13 C15 H15C 109.5
H15A C15 H15C 109.5
H15B C15 H15C 109.5
N3 C16 C19 120.5(9)
N3 C16 C17 128.5(10)
C19 C16 C17 110.9(9)
C18 C17 C16 122.0(10)
C18 C17 H17 119
C16 C17 H17 119
C17 C18 N4 122.5(10)
C17 C18 H18 118.8
N4 C18 H18 118.8
C20 C19 C16 123.5(10)
C20 C19 H19 118.3
C16 C19 H19 118.3
C19 C20 N4 121.8(10)
C19 C20 H20 119.1
N4 C20 H20 119.1
N4 C21 H21A 109.5
N4 C21 H21B 109.5
H21A C21 H21B 109.5
N4 C21 H21C 109.5
H21A C21 H21C 109.5
H21B C21 H21C 109.5
N3 C22 C23 111.3(7)
N3 C22 C24 111.0(7)
C23 C22 C24 109.1(8)
N3 C22 H22 108.5
C23 C22 H22 108.5
C24 C22 H22 108.5
C22 C23 H23A 109.5
C22 C23 H23B 109.5
H23A C23 H23B 109.5
C22 C23 H23C 109.5
H23A C23 H23C 109.5
H23B C23 H23C 109.5
C22 C24 H24A 109.5
C22 C24 H24B 109.5
H24A C24 H24B 109.5
C22 C24 H24C 109.5
H24A C24 H24C 109.5
H24B C24 H24C 109.5
C26 C25 C30 116.5(12)
C26 C25 Sn1 125.0(9)
C30 C25 Sn1 118.1(10)
C27 C26 C25 126.2(14)
C27 C26 H26 116.9
C25 C26 H26 116.9
C26 C27 C28 116.7(15)
C26 C27 H27 121.7
C28 C27 H27 121.7
C29 C28 C27 120.9(15)
C29 C28 H28 119.5
C27 C28 H28 119.5
C28 C29 C30 123.2(16)
C28 C29 H29 118.4
C30 C29 H29 118.4
C25 C30 C29 116.3(14)
C25 C30 H30 121.9
C29 C30 H30 121.9
C26B C25B C30B 120
C26B C25B Sn1 117.2(10)
C30B C25B Sn1 122.6(10)
C27B C26B C25B 120
C27B C26B H26B 120
C25B C26B H26B 120
C28B C27B C26B 120
C28B C27B H27B 120
C26B C27B H27B 120
C27B C28B C29B 120
C27B C28B H28B 120
C29B C28B H28B 120
C30B C29B C28B 120
C30B C29B H29B 120
C28B C29B H29B 120
C29B C30B C25B 120
C29B C30B H30B 120
C25B C30B H30B 120
C32 C31 C36 120
C32 C31 Sn1 117.5(7)
C36 C31 Sn1 122.4(7)
C31 C32 C33 120
C31 C32 H32 120
C33 C32 H32 120
C34 C33 C32 120
C34 C33 H33 120
C32 C33 H33 120
C33 C34 C35 120
C33 C34 H34 120
C35 C34 H34 120
C36 C35 C34 120
C36 C35 H35 120
C34 C35 H35 120
C35 C36 C31 120
C35 C36 H36 120
C31 C36 H36 120
C33B C32B C31B 120
C33B C32B H32B 120
C31B C32B H32B 120
C32B C33B C34B 120
C32B C33B H33B 120
C34B C33B H33B 120
C33B C34B C35B 120
C33B C34B H34B 120
C35B C34B H34B 120
C36B C35B C34B 120
C36B C35B H35B 120
C34B C35B H35B 120
C35B C36B C31B 120
C35B C36B H36B 120
C31B C36B H36B 120
C36B C31B C32B 120
C36B C31B Sn1 119.4(11)
C32B C31B Sn1 120.3(11)
C38 C37 C42 118.5(9)
C38 C37 Sn1 117.1(7)
C42 C37 Sn1 124.3(7)
C37 C38 C39 119.6(11)
C37 C38 H38 120.2
C39 C38 H38 120.2
C40 C39 C38 121.9(11)
C40 C39 H39 119
C38 C39 H39 119
C39 C40 C41 117.9(10)
C39 C40 H40 121.1
C41 C40 H40 121.1
C42 C41 C40 119.6(11)
C42 C41 H41 120.2
C40 C41 H41 120.2
C41 C42 C37 122.4(10)
C41 C42 H42 118.8
C37 C42 H42 118.8
C48 C43 C44 112.2(9)
C48 C43 Ni2 127.6(6)
C44 C43 Ni2 120.1(9)
C43 Ni2 N5 171.4(3)
C43 Ni2 N7 92.7(3)
N5 Ni2 N7 92.4(3)
C43 Ni2 Sn2 84.3(3)
N5 Ni2 Sn2 90.2(2)
N7 Ni2 Sn2 175.3(2)
C79 Sn2 C67 97.8(3)
C79 Sn2 C73 103.3(3)
C67 Sn2 C73 101.9(3)
C79 Sn2 Ni2 117.0(2)
C67 Sn2 Ni2 120.5(2)
C73 Sn2 Ni2 113.5(2)
C49 N5 C55 115.8(7)
C49 N5 Ni2 122.2(6)
C55 N5 Ni2 121.9(5)
C53 N6 C51 118.1(8)
C53 N6 C54 123.2(10)
C51 N6 C54 118.6(10)
C58 N7 C64 121.3(7)
C58 N7 Ni2 125.5(6)
C64 N7 Ni2 113.1(5)
C62 N8 C60 118.1(8)
C62 N8 C63 120.1(9)
C60 N8 C63 121.7(9)
C45 C44 F6 119.1(12)
C45 C44 C43 124.5(13)
F6 C44 C43 116.4(11)
C44 C45 C46 120.7(11)
C44 C45 F7 117.2(13)
C46 C45 F7 122.0(10)
F8 C46 C45 120.0(12)
F8 C46 C47 120.2(12)
C45 C46 C47 119.8(9)
F9 C47 C46 119.7(9)
F9 C47 C48 123.0(10)
C46 C47 C48 117.3(10)
F10 C48 C43 121.3(8)
F10 C48 C47 113.2(9)
C43 C48 C47 125.5(9)
N5 C49 C52 119.0(9)
N5 C49 C50 126.3(9)
C52 C49 C50 114.8(8)
C51 C50 C49 119.5(10)
C51 C50 H50 120.2
C49 C50 H50 120.2
C50 C51 N6 124.1(10)
C50 C51 H51 118
N6 C51 H51 118
C53 C52 C49 122.5(9)
C53 C52 H52 118.7
C49 C52 H52 118.7
N6 C53 C52 120.8(9)
N6 C53 H53 119.6
C52 C53 H53 119.6
N6 C54 H54A 109.5
N6 C54 H54B 109.5
H54A C54 H54B 109.5
N6 C54 H54C 109.5
H54A C54 H54C 109.5
H54B C54 H54C 109.5
N5 C55 C57 111.5(8)
N5 C55 C56 111.6(7)
C57 C55 C56 112.2(7)
N5 C55 H55 107.1
C57 C55 H55 107.1
C56 C55 H55 107.1
C55 C56 H56A 109.5
C55 C56 H56B 109.5
H56A C56 H56B 109.5
C55 C56 H56C 109.5
H56A C56 H56C 109.5
H56B C56 H56C 109.5
C55 C57 H57A 109.5
C55 C57 H57B 109.5
H57A C57 H57B 109.5
C55 C57 H57C 109.5
H57A C57 H57C 109.5
H57B C57 H57C 109.5
N7 C58 C59 119.8(7)
N7 C58 C61 127.0(8)
C59 C58 C61 113.2(7)
C60 C59 C58 122.7(8)
C60 C59 H59 118.7
C58 C59 H59 118.7
C59 C60 N8 122.5(9)
C59 C60 H60 118.8
N8 C60 H60 118.8
C62 C61 C58 121.3(9)
C62 C61 H61 119.4
C58 C61 H61 119.4
N8 C62 C61 122.3(9)
N8 C62 H62 118.9
C61 C62 H62 118.9
N8 C63 H63A 109.5
N8 C63 H63B 109.5
H63A C63 H63B 109.5
N8 C63 H63C 109.5
H63A C63 H63C 109.5
H63B C63 H63C 109.5
N7 C64 C66 114.7(8)
N7 C64 C65 114.1(8)
C66 C64 C65 112.8(8)
N7 C64 H64 104.6
C66 C64 H64 104.6
C65 C64 H64 104.6
C64 C65 H65A 109.5
C64 C65 H65B 109.5
H65A C65 H65B 109.5
C64 C65 H65C 109.5
H65A C65 H65C 109.5
H65B C65 H65C 109.5
C64 C66 H66A 109.5
C64 C66 H66B 109.5
H66A C66 H66B 109.5
C64 C66 H66C 109.5
H66A C66 H66C 109.5
H66B C66 H66C 109.5
C68 C67 C72 116.0(9)
C68 C67 Sn2 121.1(8)
C72 C67 Sn2 122.6(7)
C67 C68 C69 122.3(11)
C67 C68 H68 118.8
C69 C68 H68 118.8
C70 C69 C68 118.5(11)
C70 C69 H69 120.8
C68 C69 H69 120.8
C71 C70 C69 122.3(11)
C71 C70 H70 118.8
C69 C70 H70 118.8
C70 C71 C72 119.1(13)
C70 C71 H71 120.5
C72 C71 H71 120.5
C71 C72 C67 121.5(10)
C71 C72 H72 119.3
C67 C72 H72 119.3
C74 C73 C78 117.7(7)
C74 C73 Sn2 121.7(6)
C78 C73 Sn2 120.5(6)
C73 C74 C75 121.8(10)
C73 C74 H74 119.1
C75 C74 H74 119.1
C76 C75 C74 119.4(11)
C76 C75 H75 120.3
C74 C75 H75 120.3
C75 C76 C77 120.8(10)
C75 C76 H76 119.6
C77 C76 H76 119.6
C76 C77 C78 118.2(10)
C76 C77 H77 120.9
C78 C77 H77 120.9
C73 C78 C77 122.0(9)
C73 C78 H78 119
C77 C78 H78 119
C80 C79 C84 117.3(8)
C80 C79 Sn2 122.8(7)
C84 C79 Sn2 119.8(6)
C79 C80 C81 122.4(10)
C79 C80 H80 118.8
C81 C80 H80 118.8
C82 C81 C80 119.1(10)
C82 C81 H81 120.4
C80 C81 H81 120.4
C83 C82 C81 120.0(9)
C83 C82 H82 120
C81 C82 H82 120
C82 C83 C84 121.2(11)
C82 C83 H83 119.4
C84 C83 H83 119.4
C79 C84 C83 119.8(10)
C79 C84 H84 120.1
C83 C84 H84 120.1
C91 C85 C86 111.5(19)
C91 C85 C90 128.4(19)
C86 C85 C90 120
C85 C86 C87 120
C85 C86 H86 120
C87 C86 H86 120
C88 C87 C86 120
C88 C87 H87 120
C86 C87 H87 120
C87 C88 C89 120
C87 C88 H88 120
C89 C88 H88 120
C90 C89 C88 120
C90 C89 H89 120
C88 C89 H89 120
C89 C90 C85 120
C89 C90 H90 120
C85 C90 H90 120
C85 C91 H91A 109.5
C85 C91 H91B 109.5
H91A C91 H91B 109.5
C85 C91 H91C 109.5
H91A C91 H91C 109.5
H91B C91 H91C 109.5
C97 C92 C93 115(2)
C97 C92 C98 125(2)
C93 C92 C98 119.9(18)
C94 C93 C92 122(2)
C94 C93 H93 118.9
C92 C93 H93 118.9
C95 C94 C93 125(2)
C95 C94 H94 117.6
C93 C94 H94 117.6
C94 C95 C96 114(2)
C94 C95 H95 122.9
C96 C95 H95 122.9
C97 C96 C95 118(2)
C97 C96 H96 120.9
C95 C96 H96 120.9
C96 C97 C92 126(2)
C96 C97 H97 117.1
C92 C97 H97 117.1
C100 C99 C104 120
C100 C99 H99 120
C104 C99 H99 120
C101 C100 C99 120
C101 C100 H100 120
C99 C100 H100 120
C100 C101 C102 120
C100 C101 H101 120
C102 C101 H101 120
C101 C102 C103 120
C101 C102 C105 119(3)
C103 C102 C105 120(3)
C104 C103 C102 120
C104 C103 H103 120
C102 C103 H103 120
C103 C104 C99 120
C103 C104 H104 120
C99 C104 H104 120
C102 C105 H10A 109.5
C102 C105 H10B 109.5
H10A C105 H10B 109.5
C102 C105 H10C 109.5
H10A C105 H10C 109.5
H10B C105 H10C 109.5

loop_
_geom_bond_atom_site_label_1
_geom_bond_atom_site_label_2
_geom_bond_distance
Ni1 C1 1.931(9)
Ni1 N3 1.956(7)
Ni1 N1 2.005(7)
Ni1 Sn1 2.4760(12)
Sn1 C25 2.118(12)
Sn1 C31 2.172(8)
Sn1 C37 2.204(9)
Sn1 C31B 2.241(14)
Sn1 C25B 2.320(14)
N1 C7 1.297(11)
N1 C13 1.483(11)
N2 C9 1.355(13)
N2 C11 1.363(13)
N2 C12 1.450(13)
N3 C16 1.291(12)
N3 C22 1.475(11)
N4 C18 1.366(15)
N4 C20 1.372(14)
N4 C21 1.483(14)
C1 C2 1.374(13)
C1 C6 1.389(14)
C2 C3 1.362(17)
C2 F1 1.367(15)
C3 C4 1.34(2)
C3 F2 1.353(15)
C4 F3 1.373(13)
C4 C5 1.40(2)
C5 F4 1.338(15)
C5 C6 1.417(14)
C6 F5 1.373(12)
C7 C8 1.439(12)
C7 C10 1.444(11)
C8 C9 1.330(13)
C8 H8 0.95
C9 H9 0.95
C10 C11 1.336(13)
C10 H10 0.95
C11 H11 0.95
C12 H12A 0.98
C12 H12B 0.98
C12 H12C 0.98
C13 C15 1.487(14)
C13 C14 1.546(13)
C13 H13 1
C14 H14A 0.98
C14 H14B 0.98
C14 H14C 0.98
C15 H15A 0.98
C15 H15B 0.98
C15 H15C 0.98
C16 C19 1.477(14)
C16 C17 1.493(14)
C17 C18 1.359(15)
C17 H17 0.95
C18 H18 0.95
C19 C20 1.347(14)
C19 H19 0.95
C20 H20 0.95
C21 H21A 0.98
C21 H21B 0.98
C21 H21C 0.98
C22 C23 1.509(13)
C22 C24 1.526(12)
C22 H22 1
C23 H23A 0.98
C23 H23B 0.98
C23 H23C 0.98
C24 H24A 0.98
C24 H24B 0.98
C24 H24C 0.98
C25 C26 1.38(2)
C25 C30 1.408(17)
C26 C27 1.356(18)
C26 H26 0.95
C27 C28 1.36(3)
C27 H27 0.95
C28 C29 1.34(3)
C28 H28 0.95
C29 C30 1.42(2)
C29 H29 0.95
C30 H30 0.95
C25B C26B 1.39
C25B C30B 1.39
C26B C27B 1.39
C26B H26B 0.95
C27B C28B 1.39
C27B H27B 0.95
C28B C29B 1.39
C28B H28B 0.95
C29B C30B 1.39
C29B H29B 0.95
C30B H30B 0.95
C31 C32 1.39
C31 C36 1.39
C32 C33 1.39
C32 H32 0.95
C33 C34 1.39
C33 H33 0.95
C34 C35 1.39
C34 H34 0.95
C35 C36 1.39
C35 H35 0.95
C36 H36 0.95
C32B C33B 1.39
C32B C31B 1.39
C32B H32B 0.95
C33B C34B 1.39
C33B H33B 0.95
C34B C35B 1.39
C34B H34B 0.95
C35B C36B 1.39
C35B H35B 0.95
C36B C31B 1.39
C36B H36B 0.95
C37 C38 1.381(14)
C37 C42 1.382(14)
C38 C39 1.411(15)
C38 H38 0.95
C39 C40 1.364(18)
C39 H39 0.95
C40 C41 1.421(18)
C40 H40 0.95
C41 C42 1.373(15)
C41 H41 0.95
C42 H42 0.95
C43 C48 1.390(13)
C43 C44 1.406(17)
C43 Ni2 1.899(8)
Ni2 N5 1.918(8)
Ni2 N7 2.024(7)
Ni2 Sn2 2.5041(13)
Sn2 C79 2.183(8)
Sn2 C67 2.186(9)
Sn2 C73 2.192(6)
N5 C49 1.357(10)
N5 C55 1.485(10)
N6 C53 1.317(13)
N6 C51 1.368(14)
N6 C54 1.464(13)
N7 C58 1.321(10)
N7 C64 1.467(11)
N8 C62 1.347(14)
N8 C60 1.378(13)
N8 C63 1.484(12)
C44 C45 1.348(18)
C44 F6 1.376(16)
C45 C46 1.355(18)
C45 F7 1.370(12)
C46 F8 1.327(12)
C46 C47 1.388(17)
C47 F9 1.311(13)
C47 C48 1.392(13)
C48 F10 1.344(11)
C49 C52 1.407(13)
C49 C50 1.414(15)
C50 C51 1.342(14)
C50 H50 0.95
C51 H51 0.95
C52 C53 1.375(12)
C52 H52 0.95
C53 H53 0.95
C54 H54A 0.98
C54 H54B 0.98
C54 H54C 0.98
C55 C57 1.523(13)
C55 C56 1.538(13)
C55 H55 1
C56 H56A 0.98
C56 H56B 0.98
C56 H56C 0.98
C57 H57A 0.98
C57 H57B 0.98
C57 H57C 0.98
C58 C59 1.433(12)
C58 C61 1.448(11)
C59 C60 1.326(13)
C59 H59 0.95
C60 H60 0.95
C61 C62 1.368(13)
C61 H61 0.95
C62 H62 0.95
C63 H63A 0.98
C63 H63B 0.98
C63 H63C 0.98
C64 C66 1.538(14)
C64 C65 1.544(13)
C64 H64 1
C65 H65A 0.98
C65 H65B 0.98
C65 H65C 0.98
C66 H66A 0.98
C66 H66B 0.98
C66 H66C 0.98
C67 C68 1.374(13)
C67 C72 1.424(14)
C68 C69 1.409(17)
C68 H68 0.95
C69 C70 1.38(2)
C69 H69 0.95
C70 C71 1.33(2)
C70 H70 0.95
C71 C72 1.408(16)
C71 H71 0.95
C72 H72 0.95
C73 C74 1.349(11)
C73 C78 1.361(11)
C74 C75 1.398(14)
C74 H74 0.95
C75 C76 1.335(19)
C75 H75 0.95
C76 C77 1.374(19)
C76 H76 0.95
C77 C78 1.393(13)
C77 H77 0.95
C78 H78 0.95
C79 C80 1.369(14)
C79 C84 1.390(13)
C80 C81 1.402(14)
C80 H80 0.95
C81 C82 1.364(16)
C81 H81 0.95
C82 C83 1.346(15)
C82 H82 0.95
C83 C84 1.411(14)
C83 H83 0.95
C84 H84 0.95
C85 C91 1.31(2)
C85 C86 1.39
C85 C90 1.39
C86 C87 1.39
C86 H86 0.95
C87 C88 1.39
C87 H87 0.95
C88 C89 1.39
C88 H88 0.95
C89 C90 1.39
C89 H89 0.95
C90 H90 0.95
C91 H91A 0.98
C91 H91B 0.98
C91 H91C 0.98
C92 C97 1.35(3)
C92 C93 1.41(3)
C92 C98 1.51(3)
C93 C94 1.38(3)
C93 H93 0.95
C94 C95 1.29(3)
C94 H94 0.95
C95 C96 1.55(3)
C95 H95 0.95
C96 C97 1.34(3)
C96 H96 0.95
C97 H97 0.95
C98 H98A 0.98
C98 H98B 0.98
C98 H98C 0.98
C99 C100 1.39
C99 C104 1.39
C99 H99 0.95
C100 C101 1.39
C100 H100 0.95
C101 C102 1.39
C101 H101 0.95
C102 C103 1.39
C102 C105 1.39(6)
C103 C104 1.39
C103 H103 0.95
C104 H104 0.95
C105 H10A 0.98
C105 H10B 0.98
C105 H10C 0.98
